data_7013939
loop_
_publ_author_name
'Solntsev, Pavlo V.'
'Sieler, Joachim'
'Krautscheid, Harald'
'Domasevitch, Konstantin V.'

_publ_section_title
;
 Fused pyridazines: rigid multidentates for designing and fine-tuning
 the structure of hybrid organic/inorganic frameworks.
;
_journal_issue 8
_journal_name_full 'Dalton transactions (Cambridge, England : 2003)'
_journal_page_first 1153
_journal_page_last 1158
_journal_paper_doi 10.1039/b316561b
_journal_year 2004
_chemical_formula_sum 'C13 H14 Br2 Cl2 Cu2 N4'
_chemical_formula_weight 584.08
_chemical_name_common
;
Copper(i) Bromide 2:1 Complex with 1,2,3,6,7,8-Hexahydro-
cinnolino(5,4,3-cde)cinnoline, dichloromethane solvate
;
_chemical_name_systematic
;
Copper(I) Bromide 2:1 Complex with
1,2,3,6,7,8-Hexahydro-cinnolino[5,4,3-cde]cinnoline, dichloromethane solvate
;
_space_group_IT_number 109
_symmetry_cell_setting tetragonal
_symmetry_space_group_name_Hall 'I 4bw -2'
_symmetry_space_group_name_H-M 'I 41 m d'
_atom_sites_solution_hydrogens geom
_atom_sites_solution_primary direct
_atom_sites_solution_secondary difmap
_audit_creation_method SHELXL-97
_cell_angle_alpha 90.00
_cell_angle_beta 90.00
_cell_angle_gamma 90.00
_cell_formula_units_Z 8
_cell_length_a 17.7304(19)
_cell_length_b 17.7304(19)
_cell_length_c 12.6008(11)
_cell_measurement_temperature 223(2)
_cell_volume 3961.3(7)
_computing_structure_refinement 'SHELXL-97 (Sheldrick, 1997)'
_computing_structure_solution 'SHELXS-97 (Sheldrick, 1990)'
_diffrn_ambient_temperature 223(2)
_diffrn_measured_fraction_theta_full 0.509
_diffrn_measured_fraction_theta_max 0.509
_diffrn_measurement_device_type 'Seimens SMART CCD'
_diffrn_measurement_method 'omega scans'
_diffrn_radiation_monochromator graphite
_diffrn_radiation_source 'fine-focus sealed tube'
_diffrn_radiation_type MoK\a
_diffrn_radiation_wavelength 0.71073
_diffrn_reflns_av_R_equivalents 0.0779
_diffrn_reflns_av_sigmaI/netI 0.0520
_diffrn_reflns_limit_h_max 23
_diffrn_reflns_limit_h_min -22
_diffrn_reflns_limit_k_max 23
_diffrn_reflns_limit_k_min -14
_diffrn_reflns_limit_l_max 17
_diffrn_reflns_limit_l_min -17
_diffrn_reflns_number 13973
_diffrn_reflns_theta_full 28.70
_diffrn_reflns_theta_max 28.70
_diffrn_reflns_theta_min 2.30
_exptl_absorpt_coefficient_mu 6.453
_exptl_absorpt_correction_T_max 0.5647
_exptl_absorpt_correction_T_min 0.3896
_exptl_crystal_colour dark-brown
_exptl_crystal_density_diffrn 1.959
_exptl_crystal_density_method 'not measured'
_exptl_crystal_description prism
_exptl_crystal_F_000 2256
_exptl_crystal_size_max 0.18
_exptl_crystal_size_mid 0.15
_exptl_crystal_size_min 0.10
_refine_diff_density_max 1.519
_refine_diff_density_min -0.504
_refine_diff_density_rms 0.138
_refine_ls_abs_structure_details 'Flack H D (1983), Acta Cryst. A39, 876-881'
_refine_ls_abs_structure_Flack 0.38(3)
_refine_ls_extinction_method none
_refine_ls_goodness_of_fit_ref 1.046
_refine_ls_hydrogen_treatment mixed
_refine_ls_matrix_type full
_refine_ls_number_parameters 108
_refine_ls_number_reflns 2554
_refine_ls_number_restraints 1
_refine_ls_restrained_S_all 1.046
_refine_ls_R_factor_all 0.0898
_refine_ls_R_factor_gt 0.0563
_refine_ls_shift/su_max 0.001
_refine_ls_shift/su_mean 0.000
_refine_ls_structure_factor_coef Fsqd
_refine_ls_weighting_details 'w=1/[\s^2^(Fo^2^)+(0.0890P)^2^+4.5807P] where P=(Fo^2^+2Fc^2^)/3'
_refine_ls_weighting_scheme calc
_refine_ls_wR_factor_gt 0.1447
_refine_ls_wR_factor_ref 0.1563
_reflns_number_gt 1795
_reflns_number_total 2554
_reflns_threshold_expression >2sigma(I)
_cod_data_source_file b316561b.txt
_cod_data_source_block c1424
_cod_depositor_comments
;
The following automatic conversions were performed:
'_symmetry_cell_setting' value 'Tetragonal' changed to 'tetragonal'
according to '/home/saulius/struct/CIF-dictionaries/cif_core.dic'
dictionary named 'cif_core.dic' version 2.4.1 from 2010-06-29.

Automatic conversion script
Id: cif_fix_enum 1527 2010-12-29 10:47:43Z saulius 

The following automatic conversions were performed:

'_refine_ls_weighting_scheme' value 'calc
w=1/[\s^2^(Fo^2^)+(0.0890P)^2^+4.5807P] where P=(Fo^2^+2Fc^2^)/3' was
changed to 'calc'. New tag '_refine_ls_weighting_details' was
created. The value of the new tag was set to
'w=1/[\s^2^(Fo^2^)+(0.0890P)^2^+4.5807P] where P=(Fo^2^+2Fc^2^)/3'.

Automatic conversion script
Id: cif_fix_values 3143 2015-03-26 13:38:13Z robertas 
;
_cod_original_sg_symbol_H-M I4(1)md
_cod_database_code 7013939

loop_
_symmetry_equiv_pos_as_xyz
'x, y, z'
'-x+1/2, -y+1/2, z+1/2'
'-y, x+1/2, z+1/4'
'y+1/2, -x, z+3/4'
'x, -y, z'
'-x+1/2, y+1/2, z+1/2'
'-y, -x+1/2, z+1/4'
'y+1/2, x, z+3/4'
'x+1/2, y+1/2, z+1/2'
'-x+1, -y+1, z+1'
'-y+1/2, x+1, z+3/4'
'y+1, -x+1/2, z+5/4'
'x+1/2, -y+1/2, z+1/2'
'-x+1, y+1, z+1'
'-y+1/2, -x+1, z+3/4'
'y+1, x+1/2, z+5/4'

loop_
_atom_site_label
_atom_site_type_symbol
_atom_site_fract_x
_atom_site_fract_y
_atom_site_fract_z
_atom_site_U_iso_or_equiv
_atom_site_adp_type
_atom_site_occupancy
_atom_site_calc_flag
_atom_site_refinement_flags
_atom_site_disorder_assembly
_atom_site_disorder_group
Cu1 Cu 0.26131(6) 0.26231(6) 0.08659(13) 0.0279(2) Uani 1 d . . .
Br1 Br 0.15607(4) 0.24154(6) 0.21140(9) 0.0454(3) Uani 1 d . . .
N1 N 0.3655(4) 0.2613(4) 0.1599(6) 0.0283(16) Uani 1 d . . .
N2 N 0.3661(5) 0.2510(4) 0.2683(8) 0.0306(18) Uani 1 d . . .
C1 C 0.4322(7) 0.2479(5) 0.3213(9) 0.041(3) Uani 1 d . . .
C2 C 0.5000 0.2548(7) 0.2683(12) 0.035(3) Uani 1 d S . .
C3 C 0.5000 0.2637(7) 0.1584(9) 0.025(2) Uani 1 d S . .
C4 C 0.4291(5) 0.2667(6) 0.1068(6) 0.0294(18) Uani 1 d . . .
C5 C 0.4307(6) 0.2369(8) 0.4374(8) 0.056(3) Uani 1 d . . .
H5A H 0.4232 0.1848 0.4552 0.080 Uiso 1 d R . .
H5B H 0.3888 0.2650 0.4651 0.080 Uiso 1 d R . .
C6 C 0.5000 0.2651(12) 0.4882(10) 0.057(5) Uani 1 d S . .
H6A H 0.5000 0.2499 0.5613 0.080 Uiso 1 d SR . .
H6B H 0.5000 0.3193 0.4867 0.080 Uiso 1 d SR . .
C7 C 0.4281(5) 0.2831(9) -0.0131(7) 0.056(3) Uani 1 d . . .
H7A H 0.4142 0.3349 -0.0238 0.080 Uiso 1 d R . .
H7B H 0.3912 0.2520 -0.0477 0.080 Uiso 1 d R . .
C8 C 0.5000 0.266(2) -0.0610(17) 0.099(9) Uani 1 d S . .
H8A H 0.5000 0.2939 -0.1265 0.080 Uiso 1 d SR . .
H8B H 0.5000 0.2139 -0.0803 0.080 Uiso 1 d SR . .
C10 C 0.4243(14) 0.5000 -0.139(2) 0.046(6) Uiso 0.50 d SP . .
C11 C 0.4449(14) 0.4193(13) -0.224(2) 0.056(5) Uiso 0.50 d P . .
C12 C 0.5295(10) 0.4204(10) -0.2655(17) 0.046(4) Uiso 0.50 d P . .

loop_
_atom_site_aniso_label
_atom_site_aniso_U_11
_atom_site_aniso_U_22
_atom_site_aniso_U_33
_atom_site_aniso_U_23
_atom_site_aniso_U_13
_atom_site_aniso_U_12
Cu1 0.0317(6) 0.0286(6) 0.0235(3) 0.0048(6) -0.0006(6) 0.0004(3)
Br1 0.0299(4) 0.0816(7) 0.0246(3) 0.0001(4) 0.0007(5) -0.0044(4)
N1 0.024(4) 0.046(4) 0.015(4) 0.000(3) 0.006(3) 0.003(3)
N2 0.028(5) 0.037(4) 0.026(4) 0.003(2) 0.004(3) -0.003(2)
C1 0.038(6) 0.055(6) 0.030(5) 0.000(3) -0.006(4) 0.006(3)
C2 0.030(7) 0.048(7) 0.027(7) 0.014(5) 0.000 0.000
C3 0.017(6) 0.043(6) 0.014(5) 0.002(4) 0.000 0.000
C4 0.015(4) 0.061(5) 0.013(4) 0.002(3) -0.003(3) 0.007(3)
C5 0.023(4) 0.126(10) 0.021(4) 0.011(5) 0.007(3) -0.002(5)
C6 0.027(7) 0.137(15) 0.007(6) -0.005(6) 0.000 0.000
C7 0.033(5) 0.112(9) 0.024(5) 0.024(5) -0.001(3) -0.003(6)
C8 0.049(12) 0.21(3) 0.034(11) -0.010(11) 0.000 0.000

loop_
_atom_type_symbol
_atom_type_description
_atom_type_scat_dispersion_real
_atom_type_scat_dispersion_imag
_atom_type_scat_source
C C 0.0033 0.0016 'International Tables Vol C Tables 4.2.6.8 and 6.1.1.4'
H H 0.0000 0.0000 'International Tables Vol C Tables 4.2.6.8 and 6.1.1.4'
N N 0.0061 0.0033 'International Tables Vol C Tables 4.2.6.8 and 6.1.1.4'
Cu Cu 0.3201 1.2651 'International Tables Vol C Tables 4.2.6.8 and 6.1.1.4'
Br Br -0.2901 2.4595 'International Tables Vol C Tables 4.2.6.8 and 6.1.1.4'
Cl Cl 0.1484 0.1585 'International Tables Vol C Tables 4.2.6.8 and 6.1.1.4'

loop_
_geom_angle_atom_site_label_1
_geom_angle_atom_site_label_2
_geom_angle_atom_site_label_3
_geom_angle
_geom_angle_site_symmetry_1
_geom_angle_site_symmetry_3
_geom_angle_publ_flag
N2 Cu1 N1 107.0(3) 11_544 . ?
N2 Cu1 Br1 114.7(3) 11_544 11_544 ?
N1 Cu1 Br1 107.4(2) . 11_544 ?
N2 Cu1 Br1 108.8(2) 11_544 . ?
N1 Cu1 Br1 113.0(2) . . ?
Br1 Cu1 Br1 106.21(3) 11_544 . ?
Cu1 Br1 Cu1 80.36(2) 12_454 . ?
C4 N1 N2 120.5(9) . . ?
C4 N1 Cu1 122.6(6) . . ?
N2 N1 Cu1 116.8(7) . . ?
C1 N2 N1 120.1(9) . . ?
C1 N2 Cu1 124.7(8) . 12_454 ?
N1 N2 Cu1 115.2(7) . 12_454 ?
N2 C1 C2 120.9(12) . . ?
N2 C1 C5 118.7(10) . . ?
C2 C1 C5 120.4(11) . . ?
C1 C2 C1 121.1(15) 14_544 . ?
C1 C2 C3 119.4(8) 14_544 . ?
C1 C2 C3 119.4(8) . . ?
C2 C3 C4 117.4(6) . . ?
C2 C3 C4 117.4(6) . 14_544 ?
C4 C3 C4 125.2(11) . 14_544 ?
N1 C4 C3 121.7(9) . . ?
N1 C4 C7 120.3(7) . . ?
C3 C4 C7 117.9(8) . . ?
C6 C5 C1 111.8(10) . . ?
C5 C6 C5 113.0(15) . 14_544 ?
C8 C7 C4 111.3(11) . . ?
C7 C8 C7 124.3(19) . 14_544 ?
C11 C10 C11 103(2) . 5_565 ?
C12 C11 C12 29.7(19) 14_544 . ?
C12 C11 C10 124(3) 14_544 . ?
C12 C11 C10 111.8(17) . . ?
C12 C11 C11 49(3) 14_544 14_544 ?
C12 C11 C11 19.0(10) . 14_544 ?
C10 C11 C11 101.5(11) . 14_544 ?
C11 C12 C12 131(3) 14_544 14_544 ?
C11 C12 C11 112(3) 14_544 . ?
C12 C12 C11 19.0(10) 14_544 . ?

loop_
_geom_bond_atom_site_label_1
_geom_bond_atom_site_label_2
_geom_bond_distance
_geom_bond_site_symmetry_2
_geom_bond_publ_flag
Cu1 N2 2.042(8) 11_544 ?
Cu1 N1 2.066(8) . ?
Cu1 Br1 2.4575(18) 11_544 ?
Cu1 Br1 2.4679(17) . ?
Br1 Cu1 2.4575(18) 12_454 ?
N1 C4 1.314(12) . ?
N1 N2 1.379(7) . ?
N2 C1 1.350(16) . ?
N2 Cu1 2.042(8) 12_454 ?
C1 C2 1.381(16) . ?
C1 C5 1.476(15) . ?
C2 C1 1.381(16) 14_544 ?
C2 C3 1.393(11) . ?
C3 C4 1.416(10) . ?
C3 C4 1.416(10) 14_544 ?
C4 C7 1.539(12) . ?
C5 C6 1.473(16) . ?
C6 C5 1.473(16) 14_544 ?
C7 C8 1.441(16) . ?
C8 C7 1.441(16) 14_544 ?
C10 C11 1.83(3) . ?
C10 C11 1.83(3) 5_565 ?
C11 C12 0.69(2) 14_544 ?
C11 C12 1.59(3) . ?
C11 C11 1.95(5) 14_544 ?
C12 C11 0.69(2) 14_544 ?
C12 C12 1.05(4) 14_544 ?
